data_4108240
loop_
_publ_author_name
'Limin Wang'
'Zhongjia Tang'
'Bernd Lorenz'
'Arnold M. Guloy'

_publ_section_title
;
 Remarkable Rare-Earth Metal Silicide Oxides with Planar Si6 Rings
;
_journal_name_full 'Journal of the American Chemical Society'
_journal_page_first 11258
_journal_page_last 11259
_journal_paper_doi 10.1021/ja803632x
_journal_volume 130
_journal_year 2008
_chemical_formula_sum 'La10 O3 Si8'
_chemical_formula_weight 1661.82
_chemical_name_systematic
;
 ?
;
_space_group_IT_number 191
_symmetry_cell_setting hexagonal
_symmetry_space_group_name_Hall '-P 6 2'
_symmetry_space_group_name_H-M 'P 6/m m m'
_atom_sites_solution_hydrogens none
_atom_sites_solution_primary direct
_atom_sites_solution_secondary difmap
_audit_creation_method SHELXL-97
_cell_angle_alpha 90.00
_cell_angle_beta 90.00
_cell_angle_gamma 120.00
_cell_formula_units_Z 1
_cell_length_a 10.975(3)
_cell_length_b 10.975(3)
_cell_length_c 4.6804(13)
_cell_measurement_reflns_used 1417
_cell_measurement_temperature 298(2)
_cell_measurement_theta_max 27.73
_cell_measurement_theta_min 3.71
_cell_volume 488.2(2)
_computing_cell_refinement 'Bruker SMART'
_computing_data_collection 'Bruker SMART'
_computing_data_reduction 'Bruker SAINT'
_computing_molecular_graphics 'Bruker SHELXTL'
_computing_publication_material 'Bruker SHELXTL'
_computing_structure_refinement 'Bruker SHELXTL'
_computing_structure_solution 'Bruker SHELXTL'
_diffrn_ambient_temperature 298(2)
_diffrn_measured_fraction_theta_full 0.996
_diffrn_measured_fraction_theta_max 0.996
_diffrn_measurement_device_type 'CCD area detector'
_diffrn_measurement_method 'phi and omega scans'
_diffrn_radiation_monochromator graphite
_diffrn_radiation_source 'fine-focus sealed tube'
_diffrn_radiation_type MoK\a
_diffrn_radiation_wavelength 0.71073
_diffrn_reflns_av_R_equivalents 0.0386
_diffrn_reflns_av_sigmaI/netI 0.0188
_diffrn_reflns_limit_h_max 14
_diffrn_reflns_limit_h_min -13
_diffrn_reflns_limit_k_max 6
_diffrn_reflns_limit_k_min -14
_diffrn_reflns_limit_l_max 6
_diffrn_reflns_limit_l_min -5
_diffrn_reflns_number 3005
_diffrn_reflns_theta_full 27.75
_diffrn_reflns_theta_max 27.75
_diffrn_reflns_theta_min 2.14
_exptl_absorpt_coefficient_mu 21.828
_exptl_absorpt_correction_T_max 0.9685
_exptl_absorpt_correction_T_min 0.7463
_exptl_absorpt_correction_type empirical
_exptl_crystal_colour black
_exptl_crystal_density_diffrn 5.652
_exptl_crystal_description block
_exptl_crystal_F_000 706
_exptl_crystal_size_max 0.12
_exptl_crystal_size_mid 0.06
_exptl_crystal_size_min 0.04
_refine_diff_density_max 1.003
_refine_diff_density_min -0.623
_refine_diff_density_rms 0.145
_refine_ls_extinction_coef 0.00257(16)
_refine_ls_extinction_expression Fc^*^=kFc[1+0.001xFc^2^\l^3^/sin(2\q)]^-1/4^
_refine_ls_extinction_method SHELXL
_refine_ls_goodness_of_fit_ref 0.996
_refine_ls_hydrogen_treatment none
_refine_ls_matrix_type full
_refine_ls_number_parameters 20
_refine_ls_number_reflns 269
_refine_ls_number_restraints 0
_refine_ls_restrained_S_all 0.996
_refine_ls_R_factor_all 0.0144
_refine_ls_R_factor_gt 0.0125
_refine_ls_shift/su_max 0.000
_refine_ls_shift/su_mean 0.000
_refine_ls_structure_factor_coef Fsqd
_refine_ls_weighting_details 'calc w=1/[\s^2^(Fo^2^)+(0.0130P)^2^+0.0000P] where P=(Fo^2^+2Fc^2^)/3'
_refine_ls_weighting_scheme calc
_refine_ls_wR_factor_gt 0.0263
_refine_ls_wR_factor_ref 0.0267
_reflns_number_gt 247
_reflns_number_total 269
_reflns_threshold_expression >2sigma(I)
_cod_data_source_file ja803632x-file003_1.cif
_cod_data_source_block La10Si8O3
_cod_original_cell_volume 488.3(2)
_cod_database_code 4108240

loop_
_symmetry_equiv_pos_as_xyz
'x, y, z'
'-y, x-y, z'
'-x+y, -x, z'
'-x, -y, z'
'y, -x+y, z'
'x-y, x, z'
'y, x, -z'
'x-y, -y, -z'
'-x, -x+y, -z'
'-y, -x, -z'
'-x+y, y, -z'
'x, x-y, -z'
'-x, -y, -z'
'y, -x+y, -z'
'x-y, x, -z'
'x, y, -z'
'-y, x-y, -z'
'-x+y, -x, -z'
'-y, -x, z'
'-x+y, y, z'
'x, x-y, z'
'y, x, z'
'x-y, -y, z'
'-x, -x+y, z'

loop_
_atom_site_label
_atom_site_type_symbol
_atom_site_fract_x
_atom_site_fract_y
_atom_site_fract_z
_atom_site_U_iso_or_equiv
_atom_site_adp_type
_atom_site_occupancy
_atom_site_symmetry_multiplicity
_atom_site_calc_flag
_atom_site_refinement_flags
La1 La 0.0000 0.0000 0.0000 0.00861(17) Uani 1 24 d S
La2 La 0.42064(4) 0.210319(18) 0.0000 0.01335(12) Uani 1 4 d S
La3 La 0.5000 0.0000 -0.5000 0.01227(14) Uani 1 8 d S
Si4 Si 0.0000 0.21679(14) -0.5000 0.0102(3) Uani 1 4 d S
Si5 Si 0.6667 0.3333 -0.5000 0.0122(6) Uani 1 12 d S
O1 O 0.5000 0.0000 -1.0000 0.057(3) Uani 1 8 d S

loop_
_atom_site_aniso_label
_atom_site_aniso_U_11
_atom_site_aniso_U_22
_atom_site_aniso_U_33
_atom_site_aniso_U_23
_atom_site_aniso_U_13
_atom_site_aniso_U_12
La1 0.0082(2) 0.0082(2) 0.0094(4) 0.000 0.000 0.00410(12)
La2 0.0103(2) 0.01759(16) 0.00972(19) 0.000 0.000 0.00514(10)
La3 0.01180(19) 0.0202(3) 0.0076(2) 0.000 0.000 0.01008(14)
Si4 0.0087(8) 0.0088(6) 0.0130(7) 0.000 0.000 0.0044(4)
Si5 0.0135(9) 0.0135(9) 0.0097(13) 0.000 0.000 0.0068(4)
O1 0.054(4) 0.117(8) 0.021(4) 0.000 0.000 0.058(4)

loop_
_atom_type_symbol
_atom_type_description
_atom_type_scat_dispersion_real
_atom_type_scat_dispersion_imag
_atom_type_scat_source
O O 0.0106 0.0060 'International Tables Vol C Tables 4.2.6.8 and 6.1.1.4'
Si Si 0.0817 0.0704 'International Tables Vol C Tables 4.2.6.8 and 6.1.1.4'
La La -0.2871 2.4523 'International Tables Vol C Tables 4.2.6.8 and 6.1.1.4'

loop_
_geom_angle_atom_site_label_1
_geom_angle_atom_site_label_2
_geom_angle_atom_site_label_3
_geom_angle
_geom_angle_site_symmetry_1
_geom_angle_site_symmetry_3
Si4 La1 Si4 180.00(5) 14 2
Si4 La1 Si4 41.767(16) 14 3_556
Si4 La1 Si4 138.233(16) 2 3_556
Si4 La1 Si4 41.767(16) 14 1_556
Si4 La1 Si4 138.233(16) 2 1_556
Si4 La1 Si4 76.26(3) 3_556 1_556
Si4 La1 Si4 138.233(16) 14 15_554
Si4 La1 Si4 41.767(16) 2 15_554
Si4 La1 Si4 180.00(4) 3_556 15_554
Si4 La1 Si4 103.74(3) 1_556 15_554
Si4 La1 Si4 138.233(16) 14 13_554
Si4 La1 Si4 41.767(16) 2 13_554
Si4 La1 Si4 103.74(3) 3_556 13_554
Si4 La1 Si4 180.00(4) 1_556 13_554
Si4 La1 Si4 76.26(3) 15_554 13_554
Si4 La1 Si4 103.74(3) 14 3
Si4 La1 Si4 76.26(3) 2 3
Si4 La1 Si4 89.05(4) 3_556 3
Si4 La1 Si4 138.233(16) 1_556 3
Si4 La1 Si4 90.95(4) 15_554 3
Si4 La1 Si4 41.767(16) 13_554 3
Si4 La1 Si4 89.05(4) 14 14_554
Si4 La1 Si4 90.95(4) 2 14_554
Si4 La1 Si4 103.74(3) 3_556 14_554
Si4 La1 Si4 103.74(3) 1_556 14_554
Si4 La1 Si4 76.26(3) 15_554 14_554
Si4 La1 Si4 76.26(3) 13_554 14_554
Si4 La1 Si4 41.767(16) 3 14_554
Si4 La1 Si4 103.74(3) 14 .
Si4 La1 Si4 76.26(3) 2 .
Si4 La1 Si4 138.233(16) 3_556 .
Si4 La1 Si4 89.05(4) 1_556 .
Si4 La1 Si4 41.767(16) 15_554 .
Si4 La1 Si4 90.95(4) 13_554 .
Si4 La1 Si4 76.26(3) 3 .
Si4 La1 Si4 41.767(16) 14_554 .
Si4 La1 Si4 76.26(3) 14 15
Si4 La1 Si4 103.74(3) 2 15
Si4 La1 Si4 90.95(4) 3_556 15
Si4 La1 Si4 41.767(16) 1_556 15
Si4 La1 Si4 89.05(4) 15_554 15
Si4 La1 Si4 138.233(16) 13_554 15
Si4 La1 Si4 180.00(4) 3 15
Si4 La1 Si4 138.233(16) 14_554 15
Si4 La1 Si4 103.74(3) . 15
Si4 La1 Si4 76.26(3) 14 13
Si4 La1 Si4 103.74(3) 2 13
Si4 La1 Si4 41.767(16) 3_556 13
Si4 La1 Si4 90.95(4) 1_556 13
Si4 La1 Si4 138.233(16) 15_554 13
Si4 La1 Si4 89.05(4) 13_554 13
Si4 La1 Si4 103.74(3) 3 13
Si4 La1 Si4 138.233(16) 14_554 13
Si4 La1 Si4 180.00(4) . 13
Si4 La1 Si4 76.26(3) 15 13
Si4 La1 Si4 90.95(4) 14 2_556
Si4 La1 Si4 89.05(4) 2 2_556
Si4 La1 Si4 76.26(3) 3_556 2_556
Si4 La1 Si4 76.26(3) 1_556 2_556
Si4 La1 Si4 103.74(3) 15_554 2_556
Si4 La1 Si4 103.74(3) 13_554 2_556
Si4 La1 Si4 138.233(16) 3 2_556
Si4 La1 Si4 180.00(10) 14_554 2_556
Si4 La1 Si4 138.233(16) . 2_556
Si4 La1 Si4 41.767(16) 15 2_556
Si4 La1 Si4 41.767(16) 13 2_556
O1 La2 O1 149.256(13) 3_666 1_556
O1 La2 Si4 120.596(15) 3_666 3
O1 La2 Si4 78.80(2) 1_556 3
O1 La2 Si4 78.80(2) 3_666 14_554
O1 La2 Si4 120.596(15) 1_556 14_554
Si4 La2 Si4 42.77(4) 3 14_554
O1 La2 Si4 120.596(15) 3_666 3_556
O1 La2 Si4 78.80(2) 1_556 3_556
Si4 La2 Si4 91.65(3) 3 3_556
Si4 La2 Si4 107.14(5) 14_554 3_556
O1 La2 Si4 78.80(2) 3_666 14
O1 La2 Si4 120.596(15) 1_556 14
Si4 La2 Si4 107.14(5) 3 14
Si4 La2 Si4 91.65(3) 14_554 14
Si4 La2 Si4 42.77(4) 3_556 14
O1 La2 Si5 79.200(6) 3_666 1_556
O1 La2 Si5 79.200(6) 1_556 1_556
Si4 La2 Si5 157.99(2) 3 1_556
Si4 La2 Si5 157.99(2) 14_554 1_556
Si4 La2 Si5 84.98(3) 3_556 1_556
Si4 La2 Si5 84.98(3) 14 1_556
O1 La2 Si5 79.200(6) 3_666 .
O1 La2 Si5 79.200(6) 1_556 .
Si4 La2 Si5 84.98(3) 3 .
Si4 La2 Si5 84.98(3) 14_554 .
Si4 La2 Si5 157.99(2) 3_556 .
Si4 La2 Si5 157.99(2) 14 .
Si5 La2 Si5 90.04(2) 1_556 .
O1 La2 La3 39.433(10) 3_666 3_666
O1 La2 La3 131.592(10) 1_556 3_666
Si4 La2 La3 148.07(3) 3 3_666
Si4 La2 La3 107.795(19) 14_554 3_666
Si4 La2 La3 86.420(19) 3_556 3_666
Si4 La2 La3 52.73(3) 14 3_666
Si5 La2 La3 53.557(10) 1_556 3_666
Si5 La2 La3 107.733(16) . 3_666
O1 La2 La3 131.592(10) 3_666 .
O1 La2 La3 39.433(10) 1_556 .
Si4 La2 La3 52.73(3) 3 .
Si4 La2 La3 86.420(19) 14_554 .
Si4 La2 La3 107.795(19) 3_556 .
Si4 La2 La3 148.07(3) 14 .
Si5 La2 La3 107.733(16) 1_556 .
Si5 La2 La3 53.557(10) . .
La3 La2 La3 156.371(11) 3_666 .
O1 La2 La3 131.592(10) 3_666 1_556
O1 La2 La3 39.433(10) 1_556 1_556
Si4 La2 La3 107.795(19) 3 1_556
Si4 La2 La3 148.07(3) 14_554 1_556
Si4 La2 La3 52.73(3) 3_556 1_556
Si4 La2 La3 86.420(19) 14 1_556
Si5 La2 La3 53.557(10) 1_556 1_556
Si5 La2 La3 107.733(16) . 1_556
La3 La2 La3 96.273(19) 3_666 1_556
La3 La2 La3 78.87(2) . 1_556
O1 La2 La3 39.433(10) 3_666 3_665
O1 La2 La3 131.592(10) 1_556 3_665
Si4 La2 La3 86.420(19) 3 3_665
Si4 La2 La3 52.73(3) 14_554 3_665
Si4 La2 La3 148.07(3) 3_556 3_665
Si4 La2 La3 107.795(19) 14 3_665
Si5 La2 La3 107.733(15) 1_556 3_665
Si5 La2 La3 53.557(10) . 3_665
La3 La2 La3 78.87(2) 3_666 3_665
La3 La2 La3 96.273(19) . 3_665
La3 La2 La3 156.371(11) 1_556 3_665
O1 La3 O1 180.0 1_556 .
O1 La3 Si4 90.0 1_556 15_654
O1 La3 Si4 90.0 . 15_654
O1 La3 Si4 90.0 1_556 3
O1 La3 Si4 90.0 . 3
Si4 La3 Si4 180.0 15_654 3
O1 La3 Si5 90.0 1_556 13_654
O1 La3 Si5 90.0 . 13_654
Si4 La3 Si5 90.0 15_654 13_654
Si4 La3 Si5 90.0 3 13_654
O1 La3 Si5 90.0 1_556 .
O1 La3 Si5 90.0 . .
Si4 La3 Si5 90.0 15_654 .
Si4 La3 Si5 90.0 3 .
Si5 La3 Si5 180.0 13_654 .
O1 La3 La2 129.433(11) 1_556 14_554
O1 La3 La2 50.567(10) . 14_554
Si4 La3 La2 123.345(7) 15_654 14_554
Si4 La3 La2 56.655(7) 3 14_554
Si5 La3 La2 57.140(7) 13_654 14_554
Si5 La3 La2 122.860(7) . 14_554
O1 La3 La2 50.567(10) 1_556 2_655
O1 La3 La2 129.433(11) . 2_655
Si4 La3 La2 56.655(7) 15_654 2_655
Si4 La3 La2 123.345(7) 3 2_655
Si5 La3 La2 122.860(7) 13_654 2_655
Si5 La3 La2 57.140(7) . 2_655
La2 La3 La2 180.0 14_554 2_655
O1 La3 La2 129.433(10) 1_556 13_654
O1 La3 La2 50.567(10) . 13_654
Si4 La3 La2 56.655(7) 15_654 13_654
Si4 La3 La2 123.345(7) 3 13_654
Si5 La3 La2 57.140(7) 13_654 13_654
Si5 La3 La2 122.860(7) . 13_654
La2 La3 La2 66.690(15) 14_554 13_654
La2 La3 La2 113.310(15) 2_655 13_654
O1 La3 La2 50.567(10) 1_556 .
O1 La3 La2 129.433(10) . .
Si4 La3 La2 123.345(7) 15_654 .
Si4 La3 La2 56.655(7) 3 .
Si5 La3 La2 122.860(7) 13_654 .
Si5 La3 La2 57.140(7) . .
La2 La3 La2 113.310(15) 14_554 .
La2 La3 La2 66.690(15) 2_655 .
La2 La3 La2 180.0 13_654 .
O1 La3 La2 50.567(10) 1_556 14
O1 La3 La2 129.433(10) . 14
Si4 La3 La2 123.345(7) 15_654 14
Si4 La3 La2 56.655(7) 3 14
Si5 La3 La2 57.140(7) 13_654 14
Si5 La3 La2 122.860(7) . 14
La2 La3 La2 78.87(2) 14_554 14
La2 La3 La2 101.13(2) 2_655 14
La2 La3 La2 114.280(13) 13_654 14
La2 La3 La2 65.720(13) . 14
O1 La3 La2 129.433(10) 1_556 2_654
O1 La3 La2 50.567(10) . 2_654
Si4 La3 La2 56.655(7) 15_654 2_654
Si4 La3 La2 123.345(7) 3 2_654
Si5 La3 La2 122.860(7) 13_654 2_654
Si5 La3 La2 57.140(7) . 2_654
La2 La3 La2 101.13(2) 14_554 2_654
La2 La3 La2 78.87(2) 2_655 2_654
La2 La3 La2 65.720(13) 13_654 2_654
La2 La3 La2 114.280(13) . 2_654
La2 La3 La2 180.000(1) 14 2_654
Si4 Si4 Si4 120.0 15_554 14_554
Si4 Si4 La3 120.0 15_554 2
Si4 Si4 La3 120.0 14_554 2
Si4 Si4 La2 134.154(15) 15_554 15
Si4 Si4 La2 68.616(18) 14_554 15
La3 Si4 La2 70.61(3) 2 15
Si4 Si4 La2 68.616(18) 15_554 2_554
Si4 Si4 La2 134.154(15) 14_554 2_554
La3 Si4 La2 70.61(3) 2 2_554
La2 Si4 La2 141.22(5) 15 2_554
Si4 Si4 La2 134.154(15) 15_554 15_554
Si4 Si4 La2 68.616(18) 14_554 15_554
La3 Si4 La2 70.61(3) 2 15_554
La2 Si4 La2 91.65(3) 15 15_554
La2 Si4 La2 75.57(2) 2_554 15_554
Si4 Si4 La2 68.616(18) 15_554 2
Si4 Si4 La2 134.154(15) 14_554 2
La3 Si4 La2 70.61(3) 2 2
La2 Si4 La2 75.57(2) 15 2
La2 Si4 La2 91.65(3) 2_554 2
La2 Si4 La2 141.22(5) 15_554 2
Si4 Si4 La1 69.116(8) 15_554 1_554
Si4 Si4 La1 69.116(8) 14_554 1_554
La3 Si4 La1 135.47(2) 2 1_554
La2 Si4 La1 137.70(3) 15 1_554
La2 Si4 La1 74.558(19) 2_554 1_554
La2 Si4 La1 74.558(19) 15_554 1_554
La2 Si4 La1 137.70(3) 2 1_554
Si4 Si4 La1 69.116(8) 15_554 .
Si4 Si4 La1 69.116(8) 14_554 .
La3 Si4 La1 135.47(2) 2 .
La2 Si4 La1 74.558(19) 15 .
La2 Si4 La1 137.70(3) 2_554 .
La2 Si4 La1 137.70(3) 15_554 .
La2 Si4 La1 74.558(19) 2 .
La1 Si4 La1 89.05(4) 1_554 .
La3 Si5 La3 120.0 2_655 .
La3 Si5 La3 120.0 2_655 3_665
La3 Si5 La3 120.0 . 3_665
La3 Si5 La2 69.303(4) 2_655 2_655
La3 Si5 La2 69.303(4) . 2_655
La3 Si5 La2 134.979(11) 3_665 2_655
La3 Si5 La2 69.303(4) 2_655 2_654
La3 Si5 La2 69.303(4) . 2_654
La3 Si5 La2 134.979(12) 3_665 2_654
La2 Si5 La2 90.04(2) 2_655 2_654
La3 Si5 La2 134.979(11) 2_655 1_554
La3 Si5 La2 69.303(4) . 1_554
La3 Si5 La2 69.303(4) 3_665 1_554
La2 Si5 La2 138.606(9) 2_655 1_554
La2 Si5 La2 75.490(18) 2_654 1_554
La3 Si5 La2 69.303(4) 2_655 3_665
La3 Si5 La2 134.979(12) . 3_665
La3 Si5 La2 69.303(4) 3_665 3_665
La2 Si5 La2 75.490(18) 2_655 3_665
La2 Si5 La2 138.606(9) 2_654 3_665
La2 Si5 La2 138.606(9) 1_554 3_665
La3 Si5 La2 69.303(4) 2_655 3_664
La3 Si5 La2 134.979(11) . 3_664
La3 Si5 La2 69.303(4) 3_665 3_664
La2 Si5 La2 138.606(9) 2_655 3_664
La2 Si5 La2 75.490(18) 2_654 3_664
La2 Si5 La2 75.490(18) 1_554 3_664
La2 Si5 La2 90.04(2) 3_665 3_664
La3 Si5 La2 134.979(11) 2_655 .
La3 Si5 La2 69.303(4) . .
La3 Si5 La2 69.303(4) 3_665 .
La2 Si5 La2 75.490(18) 2_655 .
La2 Si5 La2 138.606(9) 2_654 .
La2 Si5 La2 90.04(2) 1_554 .
La2 Si5 La2 75.490(18) 3_665 .
La2 Si5 La2 138.606(9) 3_664 .
La3 O1 La3 180.0 1_554 .
La3 O1 La2 90.0 1_554 14_554
La3 O1 La2 90.0 . 14_554
La3 O1 La2 90.0 1_554 2_654
La3 O1 La2 90.0 . 2_654
La2 O1 La2 180.0 14_554 2_654
La3 O1 La2 90.0 1_554 1_554
La3 O1 La2 90.0 . 1_554
La2 O1 La2 89.256(13) 14_554 1_554
La2 O1 La2 90.744(13) 2_654 1_554
La3 O1 La2 90.0 1_554 13_654
La3 O1 La2 90.0 . 13_654
La2 O1 La2 90.744(13) 14_554 13_654
La2 O1 La2 89.256(13) 2_654 13_654
La2 O1 La2 180.0 1_554 13_654

loop_
_geom_bond_atom_site_label_1
_geom_bond_atom_site_label_2
_geom_bond_distance
_geom_bond_site_symmetry_2
La1 Si4 3.3373(12) 14
La1 Si4 3.3373(13) 2
La1 Si4 3.3373(12) 3_556
La1 Si4 3.3373(12) 1_556
La1 Si4 3.3373(12) 15_554
La1 Si4 3.3373(12) 13_554
La1 Si4 3.3373(12) 3
La1 Si4 3.3373(12) 14_554
La1 Si4 3.3373(12) .
La1 Si4 3.3373(12) 15
La1 Si4 3.3373(12) 13
La1 Si4 3.3373(12) 2_556
La2 O1 2.8457(7) 3_666
La2 O1 2.8457(7) 1_556
La2 Si4 3.2628(8) 3
La2 Si4 3.2628(8) 14_554
La2 Si4 3.2628(8) 3_556
La2 Si4 3.2628(8) 14
La2 Si5 3.3083(7) 1_556
La2 Si5 3.3083(7) .
La2 La3 3.6843(7) 3_666
La2 La3 3.6843(7) .
La2 La3 3.6843(7) 1_556
La2 La3 3.6843(7) 3_665
La3 O1 2.3402(6) 1_556
La3 O1 2.3402(6) .
La3 Si4 3.1084(17) 15_654
La3 Si4 3.1084(17) 3
La3 Si5 3.1683(8) 13_654
La3 Si5 3.1683(8) .
La3 La2 3.6843(7) 14_554
La3 La2 3.6843(7) 2_655
La3 La2 3.6843(7) 13_654
La3 La2 3.6843(7) 14
La3 La2 3.6843(7) 2_654
Si4 Si4 2.3793(16) 15_554
Si4 Si4 2.3793(16) 14_554
Si4 La3 3.1084(17) 2
Si4 La2 3.2628(8) 15
Si4 La2 3.2628(8) 2_554
Si4 La2 3.2628(8) 15_554
Si4 La2 3.2628(8) 2
Si4 La1 3.3373(12) 1_554
Si5 La3 3.1683(8) 2_655
Si5 La3 3.1683(8) 3_665
Si5 La2 3.3083(7) 2_655
Si5 La2 3.3083(7) 2_654
Si5 La2 3.3083(7) 1_554
Si5 La2 3.3083(7) 3_665
Si5 La2 3.3083(7) 3_664
O1 La3 2.3402(6) 1_554
O1 La2 2.8457(7) 14_554
O1 La2 2.8457(7) 2_654
O1 La2 2.8457(7) 1_554
O1 La2 2.8457(7) 13_654
